data_7004157
loop_
_publ_author_name
'Chandrasekhar, Vadapalli'
'Sasikumar, Palani'
'Boomishankar, Ramamoorthy'

_publ_section_title
;
 Assembly of tetra, di and mononuclear molecular cadmium phosphonates
 using 2,4,6-triisopropylphenylphosponic acid and ancillary ligands
;
_journal_issue 38
_journal_name_full 'Dalton Transactions'
_journal_page_first 5189
_journal_page_last 5196
_journal_paper_doi 10.1039/b803256d
_journal_year 2008
_chemical_formula_moiety 'C82 H66 Cd2 N4 O14 P4'
_chemical_formula_sum 'C82 H66 Cd2 N4 O14 P4'
_chemical_formula_weight 1680.07
_chemical_melting_point 513.15
_chemical_name_common 'cadmium phosphonate'
_chemical_name_systematic
;
?
;
_space_group_IT_number 14
_symmetry_cell_setting monoclinic
_symmetry_Int_Tables_number 14
_symmetry_space_group_name_Hall '-P 2ybc'
_symmetry_space_group_name_H-M 'P 1 21/c 1'
_atom_sites_solution_hydrogens geom
_atom_sites_solution_primary direct
_atom_sites_solution_secondary difmap
_audit_creation_method SHELXL-97
_cell_angle_alpha 90.000(5)
_cell_angle_beta 99.332(5)
_cell_angle_gamma 90.000(5)
_cell_formula_units_Z 2
_cell_length_a 12.028(5)
_cell_length_b 29.160(5)
_cell_length_c 12.245(5)
_cell_measurement_reflns_used 5377
_cell_measurement_temperature 293(2)
_cell_measurement_theta_max 24.90
_cell_measurement_theta_min 2.19
_cell_volume 4238(3)
_computing_cell_refinement 'Bruker SMART'
_computing_data_collection 'Bruker SMART'
_computing_data_reduction 'Bruker SAINT'
_computing_molecular_graphics 'Bruker SHELXTL'
_computing_publication_material 'Bruker SHELXTL'
_computing_structure_refinement 'SHELXL-97 (Sheldrick, 1997)'
_computing_structure_solution 'Bruker SHELXTL'
_diffrn_ambient_temperature 293(2)
_diffrn_measured_fraction_theta_full 0.995
_diffrn_measured_fraction_theta_max 0.995
_diffrn_measurement_device_type 'CCD area detector'
_diffrn_measurement_method 'omega scans'
_diffrn_radiation_monochromator graphite
_diffrn_radiation_source 'fine-focus sealed tube'
_diffrn_radiation_type MoK\a
_diffrn_radiation_wavelength 0.71069
_diffrn_reflns_av_R_equivalents 0.0405
_diffrn_reflns_av_sigmaI/netI 0.0473
_diffrn_reflns_limit_h_max 14
_diffrn_reflns_limit_h_min -14
_diffrn_reflns_limit_k_max 22
_diffrn_reflns_limit_k_min -34
_diffrn_reflns_limit_l_max 14
_diffrn_reflns_limit_l_min -14
_diffrn_reflns_number 22173
_diffrn_reflns_theta_full 25.03
_diffrn_reflns_theta_max 25.03
_diffrn_reflns_theta_min 4.09
_exptl_absorpt_coefficient_mu 0.638
_exptl_absorpt_correction_T_max 0.9390
_exptl_absorpt_correction_T_min 0.8831
_exptl_absorpt_correction_type empirical
_exptl_absorpt_process_details SADABS
_exptl_crystal_colour colourless
_exptl_crystal_density_diffrn 1.317
_exptl_crystal_density_method 'not measured'
_exptl_crystal_description prism
_exptl_crystal_F_000 1708
_exptl_crystal_size_max 0.2
_exptl_crystal_size_mid 0.15
_exptl_crystal_size_min 0.1
_refine_diff_density_max 1.218
_refine_diff_density_min -0.816
_refine_diff_density_rms 0.107
_refine_ls_extinction_method none
_refine_ls_goodness_of_fit_ref 1.058
_refine_ls_hydrogen_treatment constr
_refine_ls_matrix_type full
_refine_ls_number_parameters 520
_refine_ls_number_reflns 7454
_refine_ls_number_restraints 183
_refine_ls_restrained_S_all 1.049
_refine_ls_R_factor_all 0.0766
_refine_ls_R_factor_gt 0.0653
_refine_ls_shift/su_max 0.002
_refine_ls_shift/su_mean 0.000
_refine_ls_structure_factor_coef Fsqd
_refine_ls_weighting_details 'calc w=1/[\s^2^(Fo^2^)+(0.0670P)^2^+16.5673P] where P=(Fo^2^+2Fc^2^)/3'
_refine_ls_weighting_scheme calc
_refine_ls_wR_factor_gt 0.1523
_refine_ls_wR_factor_ref 0.1591
_reflns_number_gt 6308
_reflns_number_total 7454
_reflns_threshold_expression >2sigma(I)
_cod_data_source_file b803256d.txt
_cod_data_source_block CD2(bipy)2
_cod_depositor_comments
;
The following automatic conversions were performed:
'_symmetry_cell_setting' value 'Monoclinic' changed to 'monoclinic'
according to '/home/saulius/struct/CIF-dictionaries/cif_core.dic'
dictionary named 'cif_core.dic' version 2.4.1 from 2010-06-29.

Automatic conversion script
Id: cif_fix_enum 1527 2010-12-29 10:47:43Z saulius 
;
_cod_original_sg_symbol_H-M P2(1)/c
_cod_database_code 7004157

loop_
_symmetry_equiv_pos_as_xyz
'x, y, z'
'-x, y+1/2, -z+1/2'
'-x, -y, -z'
'x, -y-1/2, z-1/2'

loop_
_atom_site_label
_atom_site_type_symbol
_atom_site_fract_x
_atom_site_fract_y
_atom_site_fract_z
_atom_site_U_iso_or_equiv
_atom_site_adp_type
_atom_site_occupancy
_atom_site_symmetry_multiplicity
_atom_site_calc_flag
_atom_site_refinement_flags
_atom_site_disorder_assembly
_atom_site_disorder_group
Cd1 Cd 0.46441(3) 1.011113(13) 0.16496(3) 0.02817(14) Uani 1 1 d . . .
P1 P 0.31674(12) 0.96109(5) -0.05945(11) 0.0321(3) Uani 1 1 d . . .
P2 P 0.59649(14) 0.90714(5) 0.17413(13) 0.0381(4) Uani 1 1 d . . .
C1 C 0.2276(5) 0.9105(2) -0.0615(4) 0.0384(13) Uani 1 1 d U A .
C2 C 0.1472(5) 0.9060(2) 0.0111(5) 0.0480(16) Uani 1 1 d U . .
C3 C 0.0911(6) 0.8645(3) 0.0140(6) 0.076(2) Uani 1 1 d U A .
H3 H 0.0407 0.8613 0.0637 0.091 Uiso 1 1 calc R . .
C4 C 0.1063(8) 0.8280(3) -0.0529(6) 0.089(3) Uani 1 1 d U . .
C5 C 0.1781(8) 0.8342(3) -0.1295(6) 0.080(3) Uani 1 1 d U A .
H5 H 0.1859 0.8106 -0.1787 0.096 Uiso 1 1 calc R . .
C6 C 0.2389(6) 0.8744(2) -0.1355(5) 0.0532(18) Uani 1 1 d U . .
C7 C 0.1161(5) 0.9447(3) 0.0843(5) 0.0517(17) Uani 1 1 d . . .
H7 H 0.1430 0.9733 0.0558 0.062 Uiso 1 1 calc R . .
C8 C 0.1747(6) 0.9396(3) 0.2026(6) 0.072(2) Uani 1 1 d . . .
H8A H 0.1485 0.9123 0.2340 0.108 Uiso 1 1 calc R . .
H8B H 0.1582 0.9657 0.2448 0.108 Uiso 1 1 calc R . .
H8C H 0.2546 0.9375 0.2040 0.108 Uiso 1 1 calc R . .
C9 C -0.0119(5) 0.9492(3) 0.0779(7) 0.082(3) Uani 1 1 d . . .
H9A H -0.0465 0.9530 0.0021 0.123 Uiso 1 1 calc R . .
H9B H -0.0283 0.9754 0.1201 0.123 Uiso 1 1 calc R . .
H9C H -0.0409 0.9221 0.1075 0.123 Uiso 1 1 calc R . .
C10A C 0.0158(16) 0.7912(7) -0.0552(14) 0.084(5) Uani 0.60 1 d P A 1
C11A C 0.0805(17) 0.7540(7) 0.019(2) 0.085(6) Uani 0.60 1 d P A 1
C12A C -0.0411(12) 0.7763(5) -0.1610(12) 0.076(4) Uiso 0.60 1 d P A 1
C10B C 0.0726(17) 0.7727(7) -0.030(3) 0.052(6) Uani 0.40 1 d P A 2
C11B C 0.063(3) 0.7637(7) 0.090(2) 0.096(11) Uani 0.40 1 d P A 2
C12B C 0.135(2) 0.7377(9) -0.057(2) 0.083(6) Uiso 0.40 1 d P A 2
C13 C 0.3093(7) 0.8771(2) -0.2277(5) 0.063(2) Uani 1 1 d . A .
H13 H 0.3399 0.9083 -0.2272 0.075 Uiso 1 1 calc R . .
C14 C 0.4079(9) 0.8445(3) -0.2087(7) 0.085(3) Uani 1 1 d . . .
H14A H 0.4512 0.8499 -0.1369 0.128 Uiso 1 1 calc R A .
H14B H 0.4545 0.8493 -0.2643 0.128 Uiso 1 1 calc R . .
H14C H 0.3807 0.8135 -0.2129 0.128 Uiso 1 1 calc R . .
C15 C 0.2356(10) 0.8695(3) -0.3425(6) 0.102(4) Uani 1 1 d . . .
H15A H 0.2791 0.8762 -0.3997 0.153 Uiso 1 1 calc R A .
H15B H 0.1713 0.8895 -0.3500 0.153 Uiso 1 1 calc R . .
H15C H 0.2108 0.8382 -0.3487 0.153 Uiso 1 1 calc R . .
C16 C 0.6248(7) 0.8601(2) 0.2730(5) 0.0537(17) Uani 1 1 d U B .
C17 C 0.7352(9) 0.8515(3) 0.3319(6) 0.080(2) Uani 1 1 d U B .
C18 C 0.7459(11) 0.8154(3) 0.4077(6) 0.105(3) Uani 1 1 d U B .
H18 H 0.8181 0.8091 0.4449 0.126 Uiso 1 1 calc R . .
C19 C 0.6628(15) 0.7890(4) 0.4320(8) 0.128(4) Uani 1 1 d U . .
C20 C 0.5553(11) 0.7982(3) 0.3736(8) 0.104(3) Uani 1 1 d U B .
H20 H 0.4957 0.7801 0.3881 0.125 Uiso 1 1 calc R . .
C21 C 0.5319(9) 0.8334(2) 0.2938(6) 0.070(2) Uani 1 1 d U . .
C25A C 0.6382(16) 0.7409(6) 0.4964(11) 0.066(4) Uani 0.50 1 d P B 1
C25B C 0.7201(13) 0.7577(6) 0.5321(13) 0.062(4) Uani 0.50 1 d P B 2
C26 C 0.6933(9) 0.7055(3) 0.4644(9) 0.098(3) Uani 1 1 d . . .
C27A C 0.675(3) 0.7536(8) 0.626(3) 0.068(7) Uani 0.50 1 d P B 1
C27B C 0.655(3) 0.7729(11) 0.625(3) 0.091(11) Uani 0.50 1 d P B 2
C28 C 0.4121(8) 0.8381(2) 0.2344(8) 0.076(3) Uani 1 1 d . B .
H28 H 0.4037 0.8692 0.2035 0.092 Uiso 1 1 calc R . .
C29 C 0.3223(10) 0.8319(3) 0.3099(10) 0.118(5) Uani 1 1 d . . .
H29A H 0.3169 0.8000 0.3281 0.178 Uiso 1 1 calc R B .
H29B H 0.2507 0.8424 0.2720 0.178 Uiso 1 1 calc R . .
H29C H 0.3433 0.8493 0.3765 0.178 Uiso 1 1 calc R . .
C30 C 0.3879(8) 0.8045(2) 0.1383(8) 0.081(3) Uani 1 1 d . . .
H30A H 0.4435 0.8081 0.0908 0.122 Uiso 1 1 calc R B .
H30B H 0.3145 0.8105 0.0970 0.122 Uiso 1 1 calc R . .
H30C H 0.3905 0.7737 0.1664 0.122 Uiso 1 1 calc R . .
N1 N 0.3410(5) 1.0633(2) 0.2213(4) 0.0526(14) Uani 1 1 d U . .
N2 N 0.5331(5) 1.03599(17) 0.3435(4) 0.0453(12) Uani 1 1 d U . .
O1 O 0.3197(3) 0.98853(14) 0.0452(3) 0.0421(10) Uani 1 1 d . . .
O2 O 0.4358(3) 0.94505(12) -0.0709(3) 0.0341(9) Uani 1 1 d . . .
O3 O 0.2668(3) 0.98947(13) -0.1625(3) 0.0413(9) Uani 1 1 d . . .
O4 O 0.5227(3) 0.94177(12) 0.2188(3) 0.0397(10) Uani 1 1 d . . .
O5 O 0.5332(4) 0.88358(13) 0.0666(3) 0.0441(10) Uani 1 1 d . . .
O6 O 0.7040(4) 0.92781(14) 0.1469(4) 0.0490(11) Uani 1 1 d . . .
C1SA C 0.0983(11) 0.9737(8) 0.6796(11) 0.071(6) Uani 0.50 1 d P . .
O1SA O 0.0215(17) 0.9499(10) 0.7124(15) 0.199(12) Uani 0.50 1 d P . .
C2SB C 0.022(3) 0.9889(13) 0.587(2) 0.192(18) Uani 0.50 1 d P . 2
O1SB O -0.0857(13) 1.0052(7) 0.5385(12) 0.155(8) Uani 0.50 1 d P . 2
C36 C 0.4678(6) 1.0628(2) 0.3936(5) 0.0520(15) Uani 1 1 d U . .
C40 C 0.6294(7) 1.0214(2) 0.4006(5) 0.0579(17) Uani 1 1 d U . .
H40 H 0.6764 1.0035 0.3648 0.069 Uiso 1 1 calc R . .
C39 C 0.6634(7) 1.0316(3) 0.5119(5) 0.0649(19) Uani 1 1 d U . .
H39 H 0.7313 1.0205 0.5500 0.078 Uiso 1 1 calc R . .
C37 C 0.4963(7) 1.0741(3) 0.5048(6) 0.074(2) Uani 1 1 d U . .
H37 H 0.4489 1.0924 0.5392 0.088 Uiso 1 1 calc R . .
C31 C 0.2514(7) 1.0774(3) 0.1540(7) 0.076(2) Uani 1 1 d U . .
H31 H 0.2373 1.0654 0.0827 0.091 Uiso 1 1 calc R . .
C35 C 0.3644(7) 1.0785(3) 0.3248(6) 0.071(2) Uani 1 1 d U . .
C32 C 0.1774(11) 1.1089(4) 0.1844(11) 0.118(4) Uiso 1 1 d U . .
H32 H 0.1154 1.1196 0.1357 0.142 Uiso 1 1 calc R . .
C34 C 0.2984(11) 1.1107(5) 0.3645(12) 0.130(4) Uiso 1 1 d U . .
H34 H 0.3184 1.1228 0.4352 0.156 Uiso 1 1 calc R . .
C33 C 0.2033(14) 1.1244(6) 0.2978(14) 0.159(5) Uiso 1 1 d U . .
H33 H 0.1539 1.1442 0.3254 0.191 Uiso 1 1 calc R . .
C38 C 0.5953(7) 1.0579(3) 0.5632(5) 0.074(2) Uani 1 1 d U . .
H38 H 0.6156 1.0651 0.6378 0.088 Uiso 1 1 calc R . .
C22 C 0.8419(9) 0.8768(4) 0.3132(11) 0.110(4) Uani 1 1 d . . .
C23A C 0.9468(16) 0.8473(6) 0.2859(16) 0.096(5) Uiso 0.60 1 d P C 1
C24A C 0.9094(16) 0.8794(7) 0.4410(17) 0.110(6) Uiso 0.60 1 d P C 1
C23B C 0.888(2) 0.8404(9) 0.244(2) 0.082(6) Uiso 0.40 1 d P C 2
C24B C 0.889(3) 0.9156(11) 0.376(3) 0.113(9) Uiso 0.40 1 d P C 2

loop_
_atom_site_aniso_label
_atom_site_aniso_U_11
_atom_site_aniso_U_22
_atom_site_aniso_U_33
_atom_site_aniso_U_23
_atom_site_aniso_U_13
_atom_site_aniso_U_12
Cd1 0.0363(2) 0.0322(2) 0.0180(2) -0.00812(15) 0.01048(15) -0.01222(16)
P1 0.0373(8) 0.0330(8) 0.0283(7) -0.0125(6) 0.0124(6) -0.0137(6)
P2 0.0564(10) 0.0235(7) 0.0407(8) -0.0068(6) 0.0268(7) -0.0009(6)
C1 0.046(3) 0.045(3) 0.024(3) -0.007(2) 0.006(2) -0.023(3)
C2 0.031(3) 0.078(4) 0.034(3) -0.001(3) 0.002(2) -0.026(3)
C3 0.069(5) 0.108(6) 0.054(4) -0.009(4) 0.020(4) -0.062(5)
C4 0.112(7) 0.103(6) 0.051(4) -0.015(4) 0.016(4) -0.086(6)
C5 0.130(7) 0.067(5) 0.046(4) -0.019(4) 0.021(4) -0.069(5)
C6 0.082(5) 0.051(4) 0.028(3) -0.009(3) 0.013(3) -0.038(3)
C7 0.020(3) 0.095(5) 0.041(3) -0.005(3) 0.007(2) -0.008(3)
C8 0.051(4) 0.122(7) 0.044(4) -0.017(4) 0.011(3) 0.030(4)
C9 0.026(3) 0.129(8) 0.093(6) 0.038(6) 0.014(4) -0.002(4)
C10A 0.087(12) 0.080(12) 0.075(10) 0.027(9) -0.014(9) -0.050(10)
C11A 0.089(12) 0.037(11) 0.12(2) 0.004(11) -0.016(12) -0.014(9)
C10B 0.040(11) 0.011(10) 0.10(2) 0.004(10) -0.019(11) -0.014(8)
C11B 0.21(3) 0.025(11) 0.066(15) -0.003(10) 0.051(18) -0.038(14)
C13 0.126(7) 0.036(4) 0.034(3) -0.020(3) 0.035(4) -0.035(4)
C14 0.169(9) 0.042(4) 0.061(5) -0.014(4) 0.068(6) -0.013(5)
C15 0.198(11) 0.079(6) 0.030(4) -0.021(4) 0.022(5) -0.070(7)
C16 0.101(5) 0.024(3) 0.043(3) -0.003(3) 0.036(3) 0.013(3)
C17 0.135(6) 0.050(4) 0.053(4) -0.011(3) 0.011(4) 0.047(4)
C18 0.194(9) 0.093(6) 0.034(4) 0.000(4) 0.036(5) 0.086(6)
C19 0.268(12) 0.087(7) 0.050(5) 0.028(5) 0.088(6) 0.084(7)
C20 0.213(9) 0.045(4) 0.082(6) 0.014(4) 0.108(6) 0.026(6)
C21 0.142(6) 0.024(3) 0.062(4) -0.003(3) 0.071(4) 0.010(4)
C25A 0.100(13) 0.072(11) 0.030(7) 0.014(7) 0.024(8) -0.004(10)
C25B 0.056(9) 0.072(10) 0.058(9) 0.027(8) 0.009(7) -0.021(8)
C26 0.105(7) 0.050(5) 0.130(9) 0.043(6) -0.002(6) -0.021(5)
C27A 0.100(19) 0.053(13) 0.045(12) 0.018(11) -0.003(11) -0.009(13)
C27B 0.101(18) 0.12(3) 0.052(13) 0.06(2) 0.023(11) 0.01(2)
C28 0.109(7) 0.029(4) 0.112(7) -0.004(4) 0.082(6) -0.001(4)
C29 0.163(10) 0.044(5) 0.187(11) -0.007(6) 0.143(9) -0.020(5)
C30 0.097(6) 0.035(4) 0.128(8) -0.017(4) 0.063(6) -0.017(4)
N1 0.056(3) 0.057(3) 0.047(3) -0.030(3) 0.013(2) -0.010(3)
N2 0.087(4) 0.031(3) 0.020(2) -0.005(2) 0.016(2) -0.013(2)
O1 0.029(2) 0.058(3) 0.042(2) -0.030(2) 0.0124(17) -0.0188(18)
O2 0.046(2) 0.0278(19) 0.034(2) -0.0064(16) 0.0214(17) -0.0125(16)
O3 0.050(2) 0.037(2) 0.038(2) -0.0102(18) 0.0104(18) -0.0082(18)
O4 0.058(3) 0.026(2) 0.043(2) -0.0084(17) 0.030(2) -0.0026(17)
O5 0.064(3) 0.027(2) 0.048(2) -0.0157(18) 0.027(2) -0.0059(19)
O6 0.052(3) 0.032(2) 0.070(3) -0.010(2) 0.032(2) 0.0001(19)
C1SA 0.025(7) 0.161(18) 0.026(7) -0.016(8) -0.001(5) -0.025(8)
O1SA 0.144(17) 0.33(3) 0.096(13) -0.113(17) -0.054(12) 0.062(19)
C2SB 0.16(2) 0.28(4) 0.11(2) -0.08(2) -0.064(18) 0.16(3)
O1SB 0.108(11) 0.28(2) 0.066(9) -0.020(11) -0.007(8) 0.124(13)
C36 0.081(4) 0.049(4) 0.032(3) -0.019(3) 0.027(3) -0.028(3)
C40 0.096(5) 0.052(4) 0.024(3) -0.005(3) 0.005(3) -0.013(3)
C39 0.097(5) 0.069(5) 0.025(3) -0.001(3) 0.000(3) -0.035(4)
C37 0.085(5) 0.102(6) 0.040(4) -0.047(4) 0.032(3) -0.051(4)
C31 0.078(5) 0.069(5) 0.079(5) -0.048(4) 0.007(4) 0.020(4)
C35 0.092(5) 0.069(5) 0.055(4) -0.042(4) 0.021(3) 0.002(4)
C38 0.089(5) 0.111(6) 0.026(3) -0.028(4) 0.024(3) -0.071(4)
C22 0.082(7) 0.085(7) 0.157(11) -0.002(7) -0.001(7) 0.026(6)

loop_
_atom_type_symbol
_atom_type_description
_atom_type_scat_dispersion_real
_atom_type_scat_dispersion_imag
_atom_type_scat_source
C C 0.0033 0.0016 'International Tables Vol C Tables 4.2.6.8 and 6.1.1.4'
H H 0.0000 0.0000 'International Tables Vol C Tables 4.2.6.8 and 6.1.1.4'
N N 0.0061 0.0033 'International Tables Vol C Tables 4.2.6.8 and 6.1.1.4'
O O 0.0106 0.0060 'International Tables Vol C Tables 4.2.6.8 and 6.1.1.4'
P P 0.1023 0.0942 'International Tables Vol C Tables 4.2.6.8 and 6.1.1.4'
Cd Cd -0.8075 1.2024 'International Tables Vol C Tables 4.2.6.8 and 6.1.1.4'

loop_
_geom_angle_atom_site_label_1
_geom_angle_atom_site_label_2
_geom_angle_atom_site_label_3
_geom_angle
_geom_angle_site_symmetry_1
_geom_angle_site_symmetry_3
_geom_angle_publ_flag
O1 Cd1 O2 105.42(15) . 3_675 ?
O1 Cd1 O4 95.99(16) . . ?
O2 Cd1 O4 120.98(14) 3_675 . ?
O1 Cd1 N1 85.34(17) . . ?
O2 Cd1 N1 101.84(18) 3_675 . ?
O4 Cd1 N1 134.72(18) . . ?
O1 Cd1 N2 147.93(17) . . ?
O2 Cd1 N2 99.78(15) 3_675 . ?
O4 Cd1 N2 87.57(16) . . ?
N1 Cd1 N2 70.2(2) . . ?
O1 P1 O2 110.2(2) . . ?
O1 P1 O3 111.2(2) . . ?
O2 P1 O3 109.5(2) . . ?
O1 P1 C1 112.0(2) . . ?
O2 P1 C1 108.0(2) . . ?
O3 P1 C1 105.8(2) . . ?
O4 P2 O6 112.9(2) . . ?
O4 P2 O5 111.4(2) . . ?
O6 P2 O5 107.8(2) . . ?
O4 P2 C16 108.7(2) . . ?
O6 P2 C16 111.8(3) . . ?
O5 P2 C16 103.9(3) . . ?
C6 C1 C2 118.6(5) . . ?
C6 C1 P1 119.7(4) . . ?
C2 C1 P1 121.7(4) . . ?
C3 C2 C1 118.7(6) . . ?
C3 C2 C7 117.6(6) . . ?
C1 C2 C7 123.7(6) . . ?
C4 C3 C2 123.2(7) . . ?
C4 C3 H3 118.4 . . ?
C2 C3 H3 118.4 . . ?
C3 C4 C5 117.4(7) . . ?
C3 C4 C10A 113.0(11) . . ?
C5 C4 C10A 127.0(10) . . ?
C3 C4 C10B 125.2(11) . . ?
C5 C4 C10B 115.5(12) . . ?
C10A C4 C10B 31.4(8) . . ?
C4 C5 C6 122.5(7) . . ?
C4 C5 H5 118.8 . . ?
C6 C5 H5 118.8 . . ?
C5 C6 C1 119.3(6) . . ?
C5 C6 C13 116.4(6) . . ?
C1 C6 C13 124.2(5) . . ?
C8 C7 C2 111.7(6) . . ?
C8 C7 C9 111.4(6) . . ?
C2 C7 C9 111.9(6) . . ?
C8 C7 H7 107.2 . . ?
C2 C7 H7 107.2 . . ?
C9 C7 H7 107.2 . . ?
C7 C8 H8A 109.5 . . ?
C7 C8 H8B 109.5 . . ?
H8A C8 H8B 109.5 . . ?
C7 C8 H8C 109.5 . . ?
H8A C8 H8C 109.5 . . ?
H8B C8 H8C 109.5 . . ?
C7 C9 H9A 109.5 . . ?
C7 C9 H9B 109.5 . . ?
H9A C9 H9B 109.5 . . ?
C7 C9 H9C 109.5 . . ?
H9A C9 H9C 109.5 . . ?
H9B C9 H9C 109.5 . . ?
C12A C10A C4 117.7(12) . . ?
C12A C10A C11A 116.1(18) . . ?
C4 C10A C11A 101.1(13) . . ?
C12B C10B C11B 104(2) . . ?
C12B C10B C4 121(2) . . ?
C11B C10B C4 112.7(14) . . ?
C14 C13 C6 111.8(6) . . ?
C14 C13 C15 111.6(7) . . ?
C6 C13 C15 111.1(7) . . ?
C14 C13 H13 107.3 . . ?
C6 C13 H13 107.3 . . ?
C15 C13 H13 107.3 . . ?
C13 C14 H14A 109.5 . . ?
C13 C14 H14B 109.5 . . ?
H14A C14 H14B 109.5 . . ?
C13 C14 H14C 109.5 . . ?
H14A C14 H14C 109.5 . . ?
H14B C14 H14C 109.5 . . ?
C13 C15 H15A 109.5 . . ?
C13 C15 H15B 109.5 . . ?
H15A C15 H15B 109.5 . . ?
C13 C15 H15C 109.5 . . ?
H15A C15 H15C 109.5 . . ?
H15B C15 H15C 109.5 . . ?
C21 C16 C17 120.4(7) . . ?
C21 C16 P2 117.7(6) . . ?
C17 C16 P2 121.8(6) . . ?
C18 C17 C16 116.6(10) . . ?
C18 C17 C22 118.3(10) . . ?
C16 C17 C22 125.0(8) . . ?
C19 C18 C17 126.3(12) . . ?
C19 C18 H18 116.9 . . ?
C17 C18 H18 116.9 . . ?
C18 C19 C20 116.1(9) . . ?
C18 C19 C25B 104.8(13) . . ?
C20 C19 C25B 138.8(13) . . ?
C18 C19 C25A 142.4(14) . . ?
C20 C19 C25A 100.6(13) . . ?
C25B C19 C25A 40.4(7) . . ?
C19 C20 C21 123.8(11) . . ?
C19 C20 H20 118.1 . . ?
C21 C20 H20 118.1 . . ?
C20 C21 C16 116.7(10) . . ?
C20 C21 C28 117.8(9) . . ?
C16 C21 C28 125.4(7) . . ?
C26 C25A C27A 113.4(16) . . ?
C26 C25A C19 112.5(11) . . ?
C27A C25A C19 103.3(15) . . ?
C27B C25B C19 101.4(14) . . ?
C27B C25B C26 121.8(17) . . ?
C19 C25B C26 96.3(10) . . ?
C25A C26 C25B 40.3(9) . . ?
C21 C28 C30 111.2(6) . . ?
C21 C28 C29 114.0(8) . . ?
C30 C28 C29 108.8(7) . . ?
C21 C28 H28 107.5 . . ?
C30 C28 H28 107.5 . . ?
C29 C28 H28 107.5 . . ?
C28 C29 H29A 109.5 . . ?
C28 C29 H29B 109.5 . . ?
H29A C29 H29B 109.5 . . ?
C28 C29 H29C 109.5 . . ?
H29A C29 H29C 109.5 . . ?
H29B C29 H29C 109.5 . . ?
C28 C30 H30A 109.5 . . ?
C28 C30 H30B 109.5 . . ?
H30A C30 H30B 109.5 . . ?
C28 C30 H30C 109.5 . . ?
H30A C30 H30C 109.5 . . ?
H30B C30 H30C 109.5 . . ?
C31 N1 C35 121.3(6) . . ?
C31 N1 Cd1 121.4(4) . . ?
C35 N1 Cd1 117.3(5) . . ?
C40 N2 C36 118.6(6) . . ?
C40 N2 Cd1 123.0(4) . . ?
C36 N2 Cd1 118.2(5) . . ?
P1 O1 Cd1 129.6(2) . . ?
P1 O2 Cd1 117.8(2) . 3_675 ?
P2 O4 Cd1 133.2(2) . . ?
O1SA C1SA C2SB 91(2) . . ?
C1SA O1SA C2SB 47.6(16) . . ?
C1SA C2SB O1SB 151(3) . . ?
C1SA C2SB O1SB 113.2(19) . 3_576 ?
O1SB C2SB O1SB 95.4(18) . 3_576 ?
C1SA C2SB O1SA 41.7(13) . . ?
O1SB C2SB O1SA 115(3) . . ?
O1SB C2SB O1SA 141.6(16) 3_576 . ?
C2SB O1SB C2SB 84.6(18) . 3_576 ?
N2 C36 C37 121.5(8) . . ?
N2 C36 C35 115.6(5) . . ?
C37 C36 C35 123.0(7) . . ?
N2 C40 C39 122.8(8) . . ?
N2 C40 H40 118.6 . . ?
C39 C40 H40 118.6 . . ?
C38 C39 C40 118.3(8) . . ?
C38 C39 H39 120.8 . . ?
C40 C39 H39 120.8 . . ?
C38 C37 C36 119.1(7) . . ?
C38 C37 H37 120.5 . . ?
C36 C37 H37 120.5 . . ?
N1 C31 C32 122.9(8) . . ?
N1 C31 H31 118.6 . . ?
C32 C31 H31 118.6 . . ?
N1 C35 C34 121.5(10) . . ?
N1 C35 C36 118.3(6) . . ?
C34 C35 C36 120.0(8) . . ?
C31 C32 C33 114.9(13) . . ?
C31 C32 H32 122.5 . . ?
C33 C32 H32 122.5 . . ?
C33 C34 C35 118.1(14) . . ?
C33 C34 H34 120.9 . . ?
C35 C34 H34 120.9 . . ?
C34 C33 C32 121.1(16) . . ?
C34 C33 H33 119.5 . . ?
C32 C33 H33 119.5 . . ?
C39 C38 C37 119.7(6) . . ?
C39 C38 H38 120.2 . . ?
C37 C38 H38 120.2 . . ?
C24B C22 C23B 134.9(18) . . ?
C24B C22 C17 124.7(16) . . ?
C23B C22 C17 97.7(12) . . ?
C24B C22 C23A 106.2(16) . . ?
C23B C22 C23A 30.7(10) . . ?
C17 C22 C23A 118.7(10) . . ?
C24B C22 C24A 50.2(14) . . ?
C23B C22 C24A 113.3(13) . . ?
C17 C22 C24A 100.2(11) . . ?
C23A C22 C24A 86.6(11) . . ?

loop_
_geom_bond_atom_site_label_1
_geom_bond_atom_site_label_2
_geom_bond_distance
_geom_bond_site_symmetry_2
_geom_bond_publ_flag
Cd1 O1 2.187(4) . ?
Cd1 O2 2.202(3) 3_675 ?
Cd1 O4 2.206(4) . ?
Cd1 N1 2.308(5) . ?
Cd1 N2 2.324(5) . ?
P1 O1 1.506(4) . ?
P1 O2 1.534(4) . ?
P1 O3 1.547(4) . ?
P1 C1 1.821(5) . ?
P2 O4 1.505(4) . ?
P2 O6 1.512(4) . ?
P2 O5 1.568(4) . ?
P2 C16 1.824(6) . ?
C1 C6 1.411(8) . ?
C1 C2 1.421(8) . ?
C2 C3 1.388(9) . ?
C2 C7 1.524(10) . ?
C3 C4 1.375(12) . ?
C3 H3 0.9300 . ?
C4 C5 1.386(11) . ?
C4 C10A 1.525(15) . ?
C4 C10B 1.70(2) . ?
C5 C6 1.390(9) . ?
C5 H5 0.9300 . ?
C6 C13 1.519(9) . ?
C7 C8 1.512(9) . ?
C7 C9 1.534(8) . ?
C7 H7 0.9800 . ?
C8 H8A 0.9600 . ?
C8 H8B 0.9600 . ?
C8 H8C 0.9600 . ?
C9 H9A 0.9600 . ?
C9 H9B 0.9600 . ?
C9 H9C 0.9600 . ?
C10A C12A 1.43(2) . ?
C10A C11A 1.54(2) . ?
C10B C12B 1.34(3) . ?
C10B C11B 1.52(4) . ?
C13 C14 1.510(12) . ?
C13 C15 1.551(10) . ?
C13 H13 0.9800 . ?
C14 H14A 0.9600 . ?
C14 H14B 0.9600 . ?
C14 H14C 0.9600 . ?
C15 H15A 0.9600 . ?
C15 H15B 0.9600 . ?
C15 H15C 0.9600 . ?
C16 C21 1.420(11) . ?
C16 C17 1.427(12) . ?
C17 C18 1.396(12) . ?
C17 C22 1.530(15) . ?
C18 C19 1.333(18) . ?
C18 H18 0.9300 . ?
C19 C20 1.399(18) . ?
C19 C25B 1.592(18) . ?
C19 C25A 1.659(19) . ?
C20 C21 1.413(11) . ?
C20 H20 0.9300 . ?
C21 C28 1.511(13) . ?
C25A C26 1.318(18) . ?
C25A C27A 1.62(4) . ?
C25B C27B 1.55(4) . ?
C25B C26 1.74(2) . ?
C28 C30 1.524(11) . ?
C28 C29 1.542(10) . ?
C28 H28 0.9800 . ?
C29 H29A 0.9600 . ?
C29 H29B 0.9600 . ?
C29 H29C 0.9600 . ?
C30 H30A 0.9600 . ?
C30 H30B 0.9600 . ?
C30 H30C 0.9600 . ?
N1 C31 1.312(10) . ?
N1 C35 1.329(8) . ?
N2 C40 1.323(9) . ?
N2 C36 1.327(8) . ?
O2 Cd1 2.202(3) 3_675 ?
C1SA O1SA 1.27(3) . ?
C1SA C2SB 1.41(3) . ?
O1SA C2SB 1.91(5) . ?
C2SB O1SB 1.41(2) . ?
C2SB O1SB 1.84(4) 3_576 ?
O1SB C2SB 1.84(4) 3_576 ?
C36 C37 1.389(9) . ?
C36 C35 1.458(11) . ?
C40 C39 1.390(9) . ?
C40 H40 0.9300 . ?
C39 C38 1.349(12) . ?
C39 H39 0.9300 . ?
C37 C38 1.369(12) . ?
C37 H37 0.9300 . ?
C31 C32 1.372(13) . ?
C31 H31 0.9300 . ?
C35 C34 1.368(14) . ?
C32 C33 1.446(18) . ?
C32 H32 0.9300 . ?
C34 C33 1.353(18) . ?
C34 H34 0.9300 . ?
C33 H33 0.9300 . ?
C38 H38 0.9300 . ?
C22 C24B 1.43(3) . ?
C22 C23B 1.51(3) . ?
C22 C23A 1.61(2) . ?
C22 C24A 1.64(2) . ?
